data_7057627
loop_
_publ_author_name
'Ma, Jing-xin'
'Yang, Zhihua'
'Zhou, Tong'
'Guo, Qi'
'Yang, Jinhui'
'Yang, Tianlin'
'Yang, Qingfeng'

_publ_section_title
;
 Construction of structurally diverse luminescent lead(ii) fluorinated
 coordination polymers based on auxiliary ligands
;
_journal_issue 18
_journal_name_full 'New Journal of Chemistry'
_journal_page_first 15413
_journal_paper_doi 10.1039/C8NJ02846J
_journal_volume 42
_journal_year 2018
_chemical_formula_sum 'C13 H F4 N O5 Pb'
_chemical_formula_weight 534.34
_space_group_crystal_system triclinic
_space_group_IT_number 2
_space_group_name_Hall '-P 1'
_space_group_name_H-M_alt 'P -1'
_symmetry_space_group_name_Hall '-P 1'
_symmetry_space_group_name_H-M 'P -1'
_atom_sites_solution_hydrogens mixed
_audit_creation_method SHELXL-2013
_audit_update_record
;
2018-05-22 deposited with the CCDC.
2018-08-08 downloaded from the CCDC.
;
_cell_angle_alpha 93.629(3)
_cell_angle_beta 103.750(9)
_cell_angle_gamma 106.323(11)
_cell_formula_units_Z 2
_cell_length_a 7.722(2)
_cell_length_b 8.4029(19)
_cell_length_c 12.016(3)
_cell_measurement_reflns_used 3576
_cell_measurement_temperature 293(2)
_cell_measurement_theta_max 27.23
_cell_measurement_theta_min 2.11
_cell_volume 719.7(3)
_computing_structure_refinement 'SHELXL-2013 (Sheldrick, 2013)'
_diffrn_ambient_temperature 293(2)
_diffrn_measured_fraction_theta_full 0.991
_diffrn_measured_fraction_theta_max 0.988
_diffrn_measurement_device_type 'Bruker SMARTAPEX II'
_diffrn_measurement_method '\w scans'
_diffrn_radiation_type MoK\a
_diffrn_radiation_wavelength 0.71073
_diffrn_reflns_av_R_equivalents 0.0533
_diffrn_reflns_av_unetI/netI 0.0712
_diffrn_reflns_Laue_measured_fraction_full 0.991
_diffrn_reflns_Laue_measured_fraction_max 0.988
_diffrn_reflns_limit_h_max 10
_diffrn_reflns_limit_h_min -9
_diffrn_reflns_limit_k_max 10
_diffrn_reflns_limit_k_min -10
_diffrn_reflns_limit_l_max 14
_diffrn_reflns_limit_l_min -15
_diffrn_reflns_number 8198
_diffrn_reflns_point_group_measured_fraction_full 0.991
_diffrn_reflns_point_group_measured_fraction_max 0.988
_diffrn_reflns_theta_full 25.242
_diffrn_reflns_theta_max 27.518
_diffrn_reflns_theta_min 2.551
_exptl_absorpt_coefficient_mu 11.793
_exptl_absorpt_correction_T_max 0.177
_exptl_absorpt_correction_T_min 0.093
_exptl_absorpt_correction_type multi-scan
_exptl_absorpt_process_details SADABS
_exptl_crystal_colour colorless
_exptl_crystal_density_diffrn 2.466
_exptl_crystal_density_method 'not measured'
_exptl_crystal_description block
_exptl_crystal_F_000 488
_exptl_crystal_size_max 0.240
_exptl_crystal_size_mid 0.190
_exptl_crystal_size_min 0.150
_refine_diff_density_max 1.740
_refine_diff_density_min -1.478
_refine_diff_density_rms 0.211
_refine_ls_extinction_method none
_refine_ls_goodness_of_fit_ref 1.073
_refine_ls_hydrogen_treatment mixed
_refine_ls_matrix_type full
_refine_ls_number_parameters 223
_refine_ls_number_reflns 3274
_refine_ls_number_restraints 1
_refine_ls_restrained_S_all 1.073
_refine_ls_R_factor_all 0.0552
_refine_ls_R_factor_gt 0.0445
_refine_ls_shift/su_max 0.001
_refine_ls_shift/su_mean 0.000
_refine_ls_structure_factor_coef Fsqd
_refine_ls_weighting_details
;
 w=1/[\s^2^(Fo^2^)+(0.0381P)^2^]
 where P=(Fo^2^+2Fc^2^)/3
;
_refine_ls_weighting_scheme calc
_refine_ls_wR_factor_gt 0.0885
_refine_ls_wR_factor_ref 0.0949
_reflns_Friedel_coverage 0.000
_reflns_number_gt 2830
_reflns_number_total 3274
_reflns_threshold_expression 'I > 2\s(I)'
_cod_data_source_file c8nj02846j2.cif
_cod_data_source_block p1
_cod_depositor_comments 'Adding full bibliography for 7057624--7057627.cif.'
_cod_database_code 7057627
_shelx_space_group_comment
;
The symmetry employed for this shelxl refinement is uniquely defined
by the following loop, which should always be used as a source of
symmetry information in preference to the above space-group names.
They are only intended as comments.
;
_shelx_estimated_absorpt_t_min 0.164
_shelx_estimated_absorpt_t_max 0.271
_shelxl_version_number 2013-2

loop_
_space_group_symop_operation_xyz
'x, y, z'
'-x, -y, -z'

loop_
_atom_site_label
_atom_site_type_symbol
_atom_site_fract_x
_atom_site_fract_y
_atom_site_fract_z
_atom_site_U_iso_or_equiv
_atom_site_adp_type
_atom_site_occupancy
_atom_site_site_symmetry_order
_atom_site_calc_flag
_atom_site_refinement_flags_posn
_atom_site_refinement_flags_adp
Pb1 Pb 0.41749(4) 1.21757(3) 0.96129(3) 0.02988(12) Uani 1 1 d . .
C1 C 0.1918(11) 0.8430(9) 1.1972(7) 0.0281(17) Uani 1 1 d . .
C2 C 0.0517(10) 0.7049(9) 1.1374(7) 0.0259(16) Uani 1 1 d . .
C3 C -0.0515(11) 0.5772(9) 1.1876(7) 0.0294(17) Uani 1 1 d . .
C4 C 0.0062(13) 0.5945(10) 1.3062(8) 0.039(2) Uani 1 1 d . .
C5 C 0.1475(14) 0.7303(11) 1.3711(8) 0.042(2) Uani 1 1 d . .
C6 C 0.2368(13) 0.8522(10) 1.3169(7) 0.037(2) Uani 1 1 d . .
C7 C 0.2829(11) 0.9811(9) 1.1355(7) 0.0277(17) Uani 1 1 d . .
C8 C -0.2241(10) 0.4423(10) 1.1171(7) 0.0302(18) Uani 1 1 d . .
C9 C 0.5770(15) 1.4855(11) 0.7616(8) 0.045(2) Uani 1 1 d . .
H9 H 0.6507 1.5472 0.8324 0.054 Uiso 1 1 calc R U
C10 C 0.5976(14) 1.5533(10) 0.6626(8) 0.043(2) Uani 1 1 d . .
H10 H 0.6833 1.6583 0.6679 0.052 Uiso 1 1 calc R U
C11 C 0.4924(12) 1.4669(9) 0.5559(7) 0.0310(18) Uani 1 1 d . .
C12 C 0.3649(14) 1.3117(11) 0.5557(8) 0.049(2) Uani 1 1 d . .
H12 H 0.2889 1.2484 0.4860 0.058 Uiso 1 1 calc R U
C13 C 0.3511(14) 1.2521(11) 0.6583(8) 0.047(2) Uani 1 1 d . .
H13 H 0.2642 1.1488 0.6559 0.056 Uiso 1 1 calc R U
O1 O 0.4046(8) 0.9610(6) 1.0890(5) 0.0381(14) Uani 1 1 d . .
O2 O 0.2269(9) 1.1078(7) 1.1356(6) 0.0469(17) Uani 1 1 d . .
O3 O -0.3168(8) 0.4823(7) 1.0274(5) 0.0402(15) Uani 1 1 d . .
O4 O -0.2676(8) 0.3027(7) 1.1431(5) 0.0397(14) Uani 1 1 d . .
O5 O 0.1306(10) 0.9632(9) 0.8088(8) 0.056(2) Uani 1 1 d D .
F1 F 0.0041(7) 0.6980(6) 1.0212(4) 0.0432(12) Uani 1 1 d . .
F2 F -0.0812(9) 0.4804(7) 1.3641(5) 0.0632(17) Uani 1 1 d . .
F3 F 0.1963(10) 0.7444(8) 1.4884(5) 0.077(2) Uani 1 1 d . .
F4 F 0.3749(8) 0.9886(6) 1.3810(5) 0.0589(16) Uani 1 1 d . .
H5A H 0.028(17) 0.940(15) 0.819(11) 0.071 Uiso 1 1 d . U
H5B H 0.054(14) 0.931(14) 0.745(5) 0.071 Uiso 1 1 d D U
N1 N 0.4579(11) 1.3370(9) 0.7618(6) 0.0401(18) Uani 1 1 d . .

loop_
_atom_site_aniso_label
_atom_site_aniso_U_11
_atom_site_aniso_U_22
_atom_site_aniso_U_33
_atom_site_aniso_U_23
_atom_site_aniso_U_13
_atom_site_aniso_U_12
Pb1 0.03241(19) 0.02428(16) 0.0338(2) 0.01087(12) 0.01158(14) 0.00616(12)
C1 0.030(4) 0.028(4) 0.033(5) 0.016(3) 0.019(4) 0.009(3)
C2 0.024(4) 0.033(4) 0.024(4) 0.014(3) 0.014(3) 0.007(3)
C3 0.029(4) 0.031(4) 0.030(4) 0.010(3) 0.009(4) 0.010(3)
C4 0.049(5) 0.041(5) 0.036(5) 0.024(4) 0.023(4) 0.012(4)
C5 0.056(6) 0.042(5) 0.027(5) 0.011(4) 0.012(4) 0.011(4)
C6 0.045(5) 0.034(4) 0.026(4) 0.000(3) 0.008(4) 0.004(4)
C7 0.030(4) 0.028(4) 0.027(4) 0.008(3) 0.011(4) 0.008(3)
C8 0.017(4) 0.036(4) 0.033(5) 0.003(3) 0.006(3) 0.001(3)
C9 0.069(7) 0.037(5) 0.030(5) 0.010(4) 0.017(5) 0.013(5)
C10 0.061(6) 0.029(4) 0.035(5) 0.003(4) 0.015(5) 0.005(4)
C11 0.044(5) 0.030(4) 0.025(4) 0.013(3) 0.012(4) 0.015(4)
C12 0.062(7) 0.046(5) 0.026(5) 0.007(4) 0.006(5) 0.003(5)
C13 0.055(6) 0.039(5) 0.042(6) 0.016(4) 0.014(5) 0.005(4)
O1 0.043(4) 0.032(3) 0.046(4) 0.013(3) 0.025(3) 0.009(3)
O2 0.064(4) 0.030(3) 0.060(5) 0.013(3) 0.031(4) 0.021(3)
O3 0.034(3) 0.038(3) 0.042(4) 0.013(3) 0.006(3) 0.002(3)
O4 0.037(3) 0.031(3) 0.053(4) 0.005(3) 0.013(3) 0.012(3)
O5 0.045(4) 0.049(4) 0.077(6) 0.017(4) 0.024(4) 0.014(4)
F1 0.041(3) 0.052(3) 0.030(3) 0.019(2) 0.009(2) 0.001(2)
F2 0.074(4) 0.059(3) 0.042(3) 0.024(3) 0.019(3) -0.009(3)
F3 0.095(5) 0.084(4) 0.027(3) 0.016(3) 0.010(3) -0.005(4)
F4 0.065(4) 0.046(3) 0.042(3) -0.004(2) 0.006(3) -0.010(3)
N1 0.053(5) 0.042(4) 0.033(4) 0.015(3) 0.019(4) 0.018(4)

loop_
_atom_type_symbol
_atom_type_description
_atom_type_scat_dispersion_real
_atom_type_scat_dispersion_imag
_atom_type_scat_source
C C 0.0033 0.0016 'International Tables Vol C Tables 4.2.6.8 and 6.1.1.4'
H H 0.0000 0.0000 'International Tables Vol C Tables 4.2.6.8 and 6.1.1.4'
F F 0.0171 0.0103 'International Tables Vol C Tables 4.2.6.8 and 6.1.1.4'
N N 0.0061 0.0033 'International Tables Vol C Tables 4.2.6.8 and 6.1.1.4'
O O 0.0106 0.0060 'International Tables Vol C Tables 4.2.6.8 and 6.1.1.4'
Pb Pb -3.3944 10.1111 'International Tables Vol C Tables 4.2.6.8 and 6.1.1.4'

loop_
_geom_angle_atom_site_label_1
_geom_angle_atom_site_label_2
_geom_angle_atom_site_label_3
_geom_angle
_geom_angle_site_symmetry_1
_geom_angle_site_symmetry_3
O1 Pb1 O3 97.54(19) 2_677 1_665
O1 Pb1 N1 83.5(2) 2_677 .
O3 Pb1 N1 76.4(2) 1_665 .
O1 Pb1 O1 67.7(2) 2_677 .
O3 Pb1 O1 119.25(19) 1_665 .
N1 Pb1 O1 148.13(19) . .
O1 Pb1 O4 76.41(19) 2_677 1_665
O3 Pb1 O4 48.62(18) 1_665 1_665
N1 Pb1 O4 116.6(2) . 1_665
O1 Pb1 O4 70.74(17) . 1_665
C2 C1 C6 115.9(7) . .
C2 C1 C7 121.1(7) . .
C6 C1 C7 123.0(7) . .
F1 C2 C1 115.9(6) . .
F1 C2 C3 118.8(7) . .
C1 C2 C3 125.1(7) . .
C4 C3 C2 114.9(7) . .
C4 C3 C8 122.8(7) . .
C2 C3 C8 122.1(7) . .
F2 C4 C5 117.0(8) . .
F2 C4 C3 120.4(8) . .
C5 C4 C3 122.6(8) . .
F3 C5 C6 120.2(8) . .
F3 C5 C4 120.5(8) . .
C6 C5 C4 119.3(8) . .
C5 C6 F4 119.5(8) . .
C5 C6 C1 122.2(8) . .
F4 C6 C1 118.3(7) . .
O1 C7 O2 125.5(7) . .
O1 C7 C1 118.5(6) . .
O2 C7 C1 116.0(7) . .
O4 C8 O3 122.2(7) . .
O4 C8 C3 121.7(8) . .
O3 C8 C3 116.1(7) . .
N1 C9 C10 123.7(9) . .
N1 C9 H9 118.1 . .
C10 C9 H9 118.1 . .
C11 C10 C9 120.4(8) . .
C11 C10 H10 119.8 . .
C9 C10 H10 119.8 . .
C10 C11 C12 116.1(7) . .
C10 C11 C11 123.3(9) . 2_686
C12 C11 C11 120.5(9) . 2_686
C13 C12 C11 120.3(8) . .
C13 C12 H12 119.8 . .
C11 C12 H12 119.8 . .
N1 C13 C12 122.7(8) . .
N1 C13 H13 118.6 . .
C12 C13 H13 118.6 . .
C7 O1 Pb1 149.0(5) . 2_677
C7 O1 Pb1 97.4(5) . .
Pb1 O1 Pb1 112.3(2) 2_677 .
C8 O3 Pb1 99.6(5) . 1_445
C8 O4 Pb1 89.3(5) . 1_445
H5A O5 H5B 72(10) . .
C9 N1 C13 116.7(8) . .
C9 N1 Pb1 121.8(6) . .
C13 N1 Pb1 121.4(6) . .

loop_
_geom_bond_atom_site_label_1
_geom_bond_atom_site_label_2
_geom_bond_distance
_geom_bond_site_symmetry_2
Pb1 O1 2.437(6) 2_677
Pb1 O3 2.495(5) 1_665
Pb1 N1 2.708(7) .
Pb1 O1 2.717(5) .
Pb1 O4 2.738(6) 1_665
C1 C2 1.362(11) .
C1 C6 1.388(11) .
C1 C7 1.514(10) .
C2 F1 1.350(8) .
C2 C3 1.408(10) .
C3 C4 1.373(12) .
C3 C8 1.507(11) .
C4 F2 1.343(9) .
C4 C5 1.372(13) .
C5 F3 1.357(10) .
C5 C6 1.360(12) .
C6 F4 1.363(9) .
C7 O1 1.246(9) .
C7 O2 1.256(9) .
C8 O4 1.209(9) .
C8 O3 1.265(10) .
C9 N1 1.327(11) .
C9 C10 1.374(12) .
C9 H9 0.9300 .
C10 C11 1.373(11) .
C10 H10 0.9300 .
C11 C12 1.395(12) .
C11 C11 1.504(15) 2_686
C12 C13 1.375(12) .
C12 H12 0.9300 .
C13 N1 1.344(11) .
C13 H13 0.9300 .
O1 Pb1 2.437(6) 2_677
O3 Pb1 2.495(5) 1_445
O4 Pb1 2.738(6) 1_445
O5 H5A 0.80(11) .
O5 H5B 0.82(2) .

loop_
_geom_torsion_atom_site_label_1
_geom_torsion_atom_site_label_2
_geom_torsion_atom_site_label_3
_geom_torsion_atom_site_label_4
_geom_torsion
_geom_torsion_site_symmetry_1
_geom_torsion_site_symmetry_4
C6 C1 C2 F1 178.2(7) . .
C7 C1 C2 F1 1.6(11) . .
C6 C1 C2 C3 2.1(12) . .
C7 C1 C2 C3 -174.5(7) . .
F1 C2 C3 C4 -179.8(7) . .
C1 C2 C3 C4 -3.8(12) . .
F1 C2 C3 C8 -5.9(11) . .
C1 C2 C3 C8 170.1(7) . .
C2 C3 C4 F2 -179.9(8) . .
C8 C3 C4 F2 6.2(13) . .
C2 C3 C4 C5 3.1(13) . .
C8 C3 C4 C5 -170.8(8) . .
F2 C4 C5 F3 1.1(14) . .
C3 C4 C5 F3 178.1(9) . .
F2 C4 C5 C6 -178.0(8) . .
C3 C4 C5 C6 -0.9(14) . .
F3 C5 C6 F4 -0.2(14) . .
C4 C5 C6 F4 178.9(8) . .
F3 C5 C6 C1 179.9(8) . .
C4 C5 C6 C1 -1.0(14) . .
C2 C1 C6 C5 0.5(13) . .
C7 C1 C6 C5 177.0(8) . .
C2 C1 C6 F4 -179.4(7) . .
C7 C1 C6 F4 -2.9(12) . .
C2 C1 C7 O1 -80.0(10) . .
C6 C1 C7 O1 103.7(9) . .
C2 C1 C7 O2 99.8(9) . .
C6 C1 C7 O2 -76.6(11) . .
C4 C3 C8 O4 -37.7(12) . .
C2 C3 C8 O4 148.9(8) . .
C4 C3 C8 O3 144.5(8) . .
C2 C3 C8 O3 -29.0(11) . .
N1 C9 C10 C11 -0.2(15) . .
C9 C10 C11 C12 1.1(14) . .
C9 C10 C11 C11 -180.0(10) . 2_686
C10 C11 C12 C13 -0.8(14) . .
C11 C11 C12 C13 -179.7(10) 2_686 .
C11 C12 C13 N1 -0.6(16) . .
O2 C7 O1 Pb1 -176.6(7) . 2_677
C1 C7 O1 Pb1 3.2(15) . 2_677
O2 C7 O1 Pb1 -13.1(9) . .
C1 C7 O1 Pb1 166.6(6) . .
O4 C8 O3 Pb1 5.3(9) . 1_445
C3 C8 O3 Pb1 -176.9(6) . 1_445
O3 C8 O4 Pb1 -4.7(8) . 1_445
C3 C8 O4 Pb1 177.6(7) . 1_445
C10 C9 N1 C13 -1.1(14) . .
C10 C9 N1 Pb1 -177.8(7) . .
C12 C13 N1 C9 1.5(14) . .
C12 C13 N1 Pb1 178.2(8) . .
